data_9009450
loop_
_publ_author_name
'Fanfani, L.'
'Nunzi, A.'
'Zanazzi, P. F.'
'Zanzari, A. R.'

_publ_section_title
;
 The crystal structure of buttgenbachite
;
_journal_name_full 'Mineralogical Magazine'
_journal_page_first 264
_journal_page_last 270
_journal_paper_doi 10.1180/minmag.1973.039.303.02
_journal_volume 39
_journal_year 1973
_chemical_compound_source 'Likasi, Congo'
_chemical_formula_sum 'Cl3.35 Cu18.3 H33 N1.3 O36.9'
_chemical_name_mineral Buttgenbachite
_space_group_IT_number 194
_symmetry_space_group_name_Hall '-P 6c 2c'
_symmetry_space_group_name_H-M 'P 63/m m c'
_cell_angle_alpha 90
_cell_angle_beta 90
_cell_angle_gamma 120
_cell_formula_units_Z 2
_cell_length_a 15.750
_cell_length_b 15.750
_cell_length_c 9.161
_cell_volume 1968.043
_database_code_amcsd 0014460
_exptl_crystal_density_diffrn 3.246
_cod_original_formula_sum 'Cu18.3 Cl3.35 N1.3 O36.9 H33'
_cod_database_code 9009450

loop_
_space_group_symop_operation_xyz
x,y,z
-x,-x+y,1/2+z
x,x-y,1/2-z
-x+y,-x,1/2-z
x-y,x,1/2+z
-y,-x,z
y,x,-z
y,-x+y,-z
-y,x-y,z
x-y,-y,1/2+z
-x+y,y,1/2-z
x,y,1/2-z
-x,-y,1/2+z
x,x-y,z
-x,-x+y,-z
x-y,x,-z
-x+y,-x,z
y,x,1/2+z
-y,-x,1/2-z
-y,x-y,1/2-z
y,-x+y,1/2+z
-x+y,y,z
x-y,-y,-z
-x,-y,-z

loop_
_atom_site_label
_atom_site_fract_x
_atom_site_fract_y
_atom_site_fract_z
_atom_site_occupancy
_atom_site_U_iso_or_equiv
_atom_site_type_symbol
_atom_site_attached_hydrogens
Cu1 0.50000 0.00000 0.00000 1.00000 0.00912 Cu 0
Cu2 0.20120 0.00000 0.00000 1.00000 0.01102 Cu 0
Cu3 0.33520 0.16760 0.75000 1.00000 0.01039 Cu 0
Cu4 0.35890 0.01660 0.25000 1.00000 0.01229 Cu 0
Cu5 0.00000 0.00000 0.00000 0.30000 0.02989 Cu 0
Cl1 0.27640 0.13820 0.25000 1.00000 0.01444 Cl 0
Cl2 0.66667 0.33333 0.25000 0.35000 0.04673 Cl 0
N 0.66667 0.33333 0.05570 0.65000 0.05902 N 0
O-H1 0.45070 0.36970 0.08800 1.00000 0.01115 O 1
O-H2 0.07430 -0.07430 0.09610 1.00000 0.01532 O 1
O-H3 0.67440 0.74410 0.10940 1.00000 0.01456 O 1
O-H4 0.44540 0.55460 0.25000 1.00000 0.02381 O 1
Oa 0.71230 0.28770 0.07480 0.47000 0.03458 O 0
Ob 0.62270 0.37730 0.03350 0.18000 0.04496 O 0

loop_
_cod_changelog_entry_id
_cod_changelog_entry_author
_cod_changelog_entry_date
_cod_changelog_entry_text
1
;cod-tools version 3.8.0
Id: cif_guess_AMCSD_atom_types 9581 2023-05-17 12:35:41Z saulius
;
2023-05-18T08:42:51+03:00
;Derived atom types and hydrogen counts
from atom names that follow the AMCSD naming convention
(Wat == water, O-H == hydroxyl).
;

loop_
_cod_related_entry_id
_cod_related_entry_database
_cod_related_entry_code
1 AMCSD 0014460
